data_1514464
loop_
_publ_author_name
'Chilton, Nicholas F.'
'Langley, Stuart K.'
'Moubaraki, Boujemaa'
'Soncini, Alessandro'
'Batten, Stuart R.'
'Murray, Keith S.'

_publ_section_title
;
 Single molecule magnetism in a family of mononuclear \b-diketonate
 lanthanide(iii) complexes: rationalization of magnetic anisotropy in
 complexes of low symmetry
;
_journal_issue 4
_journal_name_full 'Chemical Science'
_journal_page_first 1719
_journal_paper_doi 10.1039/c3sc22300k
_journal_volume 4
_journal_year 2013
_chemical_formula_sum 'C19 H24 Ho N7 O14'
_chemical_formula_weight 739.38
_chemical_name_systematic
;
?
;
_space_group_IT_number 14
_symmetry_cell_setting monoclinic
_symmetry_space_group_name_Hall '-P 2ybc'
_symmetry_space_group_name_H-M 'P 1 21/c 1'
_atom_sites_solution_hydrogens geom
_atom_sites_solution_primary direct
_atom_sites_solution_secondary difmap
_audit_creation_method SHELXL-97
_cell_angle_alpha 90.00
_cell_angle_beta 102.721(2)
_cell_angle_gamma 90.00
_cell_formula_units_Z 4
_cell_length_a 13.0407(9)
_cell_length_b 14.8401(9)
_cell_length_c 13.9335(9)
_cell_measurement_temperature 123(2)
_cell_volume 2630.3(3)
_computing_structure_refinement 'SHELXL-97 (Sheldrick, 1997)'
_computing_structure_solution 'SHELXS-97 (Sheldrick, 1990)'
_diffrn_ambient_temperature 123(2)
_diffrn_measured_fraction_theta_full 0.962
_diffrn_measured_fraction_theta_max 0.962
_diffrn_measurement_device_type 'APEX X8'
_diffrn_measurement_method 'scans in phi and omega'
_diffrn_radiation_monochromator graphite
_diffrn_radiation_source 'fine-focus sealed tube'
_diffrn_radiation_type MoK\a
_diffrn_radiation_wavelength 0.71073
_diffrn_reflns_av_R_equivalents 0.0549
_diffrn_reflns_av_sigmaI/netI 0.1133
_diffrn_reflns_limit_h_max 15
_diffrn_reflns_limit_h_min -10
_diffrn_reflns_limit_k_max 14
_diffrn_reflns_limit_k_min -17
_diffrn_reflns_limit_l_max 16
_diffrn_reflns_limit_l_min -14
_diffrn_reflns_number 8630
_diffrn_reflns_theta_full 25.00
_diffrn_reflns_theta_max 25.00
_diffrn_reflns_theta_min 2.75
_exptl_absorpt_coefficient_mu 3.091
_exptl_absorpt_correction_T_max 0.539
_exptl_absorpt_correction_T_min 0.481
_exptl_absorpt_correction_type multi-scan
_exptl_absorpt_process_details SADABS
_exptl_crystal_colour orange
_exptl_crystal_density_diffrn 1.867
_exptl_crystal_density_method 'not measured'
_exptl_crystal_F_000 1464
_exptl_crystal_size_max 0.3
_exptl_crystal_size_mid 0.2
_exptl_crystal_size_min 0.2
_refine_diff_density_max 0.937
_refine_diff_density_min -0.887
_refine_diff_density_rms 0.183
_refine_ls_extinction_method none
_refine_ls_goodness_of_fit_ref 1.140
_refine_ls_hydrogen_treatment mixed
_refine_ls_matrix_type full
_refine_ls_number_parameters 382
_refine_ls_number_reflns 4466
_refine_ls_number_restraints 5
_refine_ls_restrained_S_all 1.139
_refine_ls_R_factor_all 0.0859
_refine_ls_R_factor_gt 0.0606
_refine_ls_shift/su_max 0.001
_refine_ls_shift/su_mean 0.000
_refine_ls_structure_factor_coef Fsqd
_refine_ls_weighting_details 'calc w=1/[\s^2^(Fo^2^)+(0.0000P)^2^+7.3621P] where P=(Fo^2^+2Fc^2^)/3'
_refine_ls_weighting_scheme calc
_refine_ls_wR_factor_gt 0.1224
_refine_ls_wR_factor_ref 0.1337
_reflns_number_gt 3452
_reflns_number_total 4466
_reflns_threshold_expression >2sigma(I)
_cod_data_source_file c3sc22300k.txt
_cod_data_source_block 9c:\users\nick\desktop\honour~1\ho(no3~1\p21c
_cod_original_sg_symbol_H-M P21/c
_cod_database_code 1514464

loop_
_symmetry_equiv_pos_as_xyz
'x, y, z'
'-x, y+1/2, -z+1/2'
'-x, -y, -z'
'x, -y-1/2, z-1/2'

loop_
_atom_site_label
_atom_site_type_symbol
_atom_site_fract_x
_atom_site_fract_y
_atom_site_fract_z
_atom_site_U_iso_or_equiv
_atom_site_adp_type
_atom_site_occupancy
_atom_site_symmetry_multiplicity
_atom_site_calc_flag
_atom_site_refinement_flags
Ho1 Ho 0.74742(4) 0.08889(3) 0.77822(3) 0.01859(16) Uani 1 1 d .
O9 O 0.7111(5) 0.1225(5) 0.9390(5) 0.0272(17) Uani 1 1 d .
O7 O 0.6054(6) 0.0577(4) 0.6269(5) 0.0248(16) Uani 1 1 d .
O2 O 0.7528(5) -0.0567(4) 0.7196(5) 0.0246(16) Uani 1 1 d .
O3 O 0.6530(5) 0.2190(4) 0.7321(4) 0.0234(16) Uani 1 1 d .
O4 O 0.8597(5) 0.2090(4) 0.8365(5) 0.0241(16) Uani 1 1 d .
N1 N 0.7680(6) -0.2102(5) 0.7217(5) 0.0216(19) Uani 1 1 d D
H5 H 0.8082 -0.2568 0.7436 0.026 Uiso 1 1 calc RD
O5 O 0.8257(6) 0.1163(5) 0.6435(5) 0.0306(18) Uani 1 1 d D
N4 N 1.0537(7) 0.2214(5) 0.9314(6) 0.0193(18) Uani 1 1 d D
O1 O 0.9187(5) 0.0357(4) 0.8380(5) 0.0226(16) Uani 1 1 d .
N3 N 0.9423(7) 0.3442(5) 0.8729(6) 0.024(2) Uani 1 1 d D
H15 H 0.9377 0.4031 0.8665 0.029 Uiso 1 1 calc RD
N6 N 0.7006(7) 0.0410(6) 0.9658(6) 0.026(2) Uani 1 1 d .
O10 O 0.7273(6) -0.0190(4) 0.9112(5) 0.0264(17) Uani 1 1 d .
O6 O 0.5587(5) 0.0550(5) 0.7680(5) 0.0296(17) Uani 1 1 d .
C13 C 0.8518(8) 0.2947(6) 0.8306(6) 0.016(2) Uani 1 1 d .
C10 C 0.5710(8) 0.3624(6) 0.7106(7) 0.024(2) Uani 1 1 d .
H12 H 0.5688 0.3817 0.6429 0.036 Uiso 1 1 calc R
H13 H 0.5755 0.4155 0.7532 0.036 Uiso 1 1 calc R
H11 H 0.5071 0.3284 0.7127 0.036 Uiso 1 1 calc R
O8 O 0.4386(6) 0.0542(5) 0.6323(5) 0.039(2) Uani 1 1 d .
O11 O 0.6669(6) 0.0228(5) 1.0386(5) 0.038(2) Uani 1 1 d .
C14 C 1.0369(8) 0.3108(7) 0.9231(7) 0.025(2) Uani 1 1 d .
C11 C 0.6672(8) 0.3027(7) 0.7465(7) 0.022(2) Uani 1 1 d .
N2 N 0.6105(7) -0.1592(6) 0.6195(6) 0.024(2) Uani 1 1 d D
C5 C 0.6715(7) -0.2287(7) 0.6644(6) 0.018(2) Uani 1 1 d .
C4 C 0.8096(8) -0.1255(7) 0.7492(7) 0.022(2) Uani 1 1 d .
C2 C 0.9606(8) -0.0412(7) 0.8434(7) 0.022(2) Uani 1 1 d .
N5 N 0.5314(7) 0.0562(5) 0.6738(6) 0.026(2) Uani 1 1 d .
C8 C 0.4787(8) -0.2577(7) 0.5376(7) 0.028(2) Uani 1 1 d .
H8 H 0.4130 -0.2676 0.4935 0.034 Uiso 1 1 calc R
C15 C 1.1186(8) 0.3697(6) 0.9673(7) 0.021(2) Uani 1 1 d .
H16 H 1.1102 0.4332 0.9609 0.025 Uiso 1 1 calc R
C17 C 1.2257(9) 0.2396(7) 1.0274(7) 0.030(3) Uani 1 1 d .
H18 H 1.2901 0.2150 1.0631 0.036 Uiso 1 1 calc R
C7 C 0.5382(9) -0.3291(7) 0.5840(7) 0.027(2) Uani 1 1 d .
H7 H 0.5119 -0.3887 0.5726 0.032 Uiso 1 1 calc R
C9 C 0.5176(8) -0.1727(7) 0.5573(7) 0.028(3) Uani 1 1 d .
H9 H 0.4784 -0.1225 0.5267 0.033 Uiso 1 1 calc R
C16 C 1.2099(8) 0.3334(7) 1.0196(7) 0.026(2) Uani 1 1 d .
H17 H 1.2645 0.3725 1.0517 0.032 Uiso 1 1 calc R
C1 C 1.0758(8) -0.0473(7) 0.8973(7) 0.028(3) Uani 1 1 d .
H1 H 1.1181 -0.0069 0.8659 0.043 Uiso 1 1 calc R
H2 H 1.1006 -0.1093 0.8945 0.043 Uiso 1 1 calc R
H3 H 1.0827 -0.0294 0.9662 0.043 Uiso 1 1 calc R
C6 C 0.6336(8) -0.3152(7) 0.6457(7) 0.024(2) Uani 1 1 d .
H6 H 0.6739 -0.3650 0.6758 0.029 Uiso 1 1 calc R
C3 C 0.9123(8) -0.1226(6) 0.8069(6) 0.020(2) Uani 1 1 d .
H4 H 0.9503 -0.1773 0.8218 0.024 Uiso 1 1 calc R
C12 C 0.7612(8) 0.3434(6) 0.7919(7) 0.025(2) Uani 1 1 d .
H14 H 0.7637 0.4073 0.7968 0.030 Uiso 1 1 calc R
C19 C 0.8127(10) 0.1856(9) 0.5760(9) 0.054(4) Uani 1 1 d .
H23 H 0.7731 0.1637 0.5122 0.081 Uiso 1 1 calc R
H21 H 0.8817 0.2073 0.5692 0.081 Uiso 1 1 calc R
H22 H 0.7741 0.2350 0.5986 0.081 Uiso 1 1 calc R
N7 N 0.9119(7) -0.4107(6) 0.8132(6) 0.027(2) Uani 1 1 d .
O13 O 0.9805(5) -0.4647(4) 0.8602(5) 0.0276(17) Uani 1 1 d .
O14 O 0.8179(7) -0.4351(5) 0.7906(6) 0.041(2) Uani 1 1 d .
O12 O 0.9388(7) -0.3339(5) 0.7925(6) 0.048(2) Uani 1 1 d .
C18 C 1.1459(8) 0.1860(7) 0.9822(7) 0.027(2) Uani 1 1 d .
H19 H 1.1543 0.1224 0.9859 0.032 Uiso 1 1 calc R
H10 H 0.644(7) -0.108(4) 0.619(7) 0.032 Uiso 1 1 d D
H20 H 1.007(6) 0.185(5) 0.896(6) 0.032 Uiso 1 1 d D
H24 H 0.838(8) 0.078(5) 0.603(6) 0.032 Uiso 1 1 d D

loop_
_atom_site_aniso_label
_atom_site_aniso_U_11
_atom_site_aniso_U_22
_atom_site_aniso_U_33
_atom_site_aniso_U_23
_atom_site_aniso_U_13
_atom_site_aniso_U_12
Ho1 0.0172(3) 0.0155(3) 0.0222(2) 0.0012(2) 0.00243(18) 0.0011(2)
O9 0.018(4) 0.032(4) 0.030(4) -0.003(3) 0.004(3) 0.005(3)
O7 0.023(4) 0.027(4) 0.028(4) 0.000(3) 0.012(3) -0.001(3)
O2 0.021(4) 0.019(4) 0.031(4) -0.001(3) 0.001(3) 0.008(3)
O3 0.026(4) 0.012(4) 0.026(3) 0.004(3) -0.006(3) -0.003(3)
O4 0.020(4) 0.011(4) 0.040(4) 0.005(3) 0.005(3) 0.000(3)
N1 0.020(5) 0.017(5) 0.026(4) 0.004(4) 0.001(4) 0.001(4)
O5 0.034(5) 0.027(4) 0.029(4) -0.001(3) 0.004(4) -0.012(4)
N4 0.019(5) 0.014(5) 0.024(4) 0.008(3) 0.002(4) 0.002(4)
O1 0.022(4) 0.014(4) 0.031(4) 0.001(3) 0.004(3) 0.007(3)
N3 0.027(6) 0.014(4) 0.032(5) 0.005(4) 0.009(4) -0.002(4)
N6 0.018(5) 0.030(5) 0.025(4) 0.006(4) -0.003(4) 0.000(4)
O10 0.024(4) 0.024(4) 0.030(4) -0.004(3) 0.005(3) 0.005(3)
O6 0.017(4) 0.034(4) 0.039(4) 0.009(3) 0.009(4) 0.002(3)
C13 0.025(6) 0.012(5) 0.013(4) -0.001(4) 0.008(4) -0.002(4)
C10 0.020(6) 0.019(6) 0.035(6) -0.000(5) 0.010(5) -0.003(5)
O8 0.024(5) 0.043(5) 0.044(4) 0.009(4) -0.002(4) -0.003(4)
O11 0.023(5) 0.063(6) 0.034(4) 0.005(4) 0.020(4) -0.000(4)
C14 0.018(6) 0.028(6) 0.030(5) 0.001(5) 0.011(5) -0.017(5)
C11 0.023(6) 0.024(6) 0.024(5) 0.002(4) 0.012(5) 0.005(5)
N2 0.018(5) 0.025(5) 0.027(4) -0.002(4) 0.001(4) -0.005(4)
C5 0.010(5) 0.028(6) 0.017(4) -0.000(4) 0.002(4) 0.004(4)
C4 0.022(6) 0.025(6) 0.018(5) -0.009(4) 0.002(5) 0.000(5)
C2 0.023(6) 0.023(6) 0.024(5) -0.002(4) 0.011(5) -0.000(5)
N5 0.025(6) 0.017(5) 0.030(5) 0.001(4) -0.006(4) 0.000(4)
C8 0.017(6) 0.033(6) 0.033(5) 0.007(5) 0.003(5) -0.008(5)
C15 0.018(6) 0.016(5) 0.028(5) -0.008(4) 0.005(5) -0.002(4)
C17 0.028(7) 0.045(7) 0.017(5) -0.000(5) 0.004(5) 0.012(6)
C7 0.029(7) 0.020(6) 0.031(5) -0.007(5) 0.008(5) 0.007(5)
C9 0.019(6) 0.043(7) 0.023(5) 0.011(5) 0.008(5) 0.011(5)
C16 0.020(6) 0.038(7) 0.026(5) -0.005(5) 0.013(5) -0.009(5)
C1 0.026(7) 0.029(6) 0.027(5) 0.000(5) -0.002(5) 0.002(5)
C6 0.032(7) 0.018(6) 0.023(5) -0.001(4) 0.005(5) 0.002(5)
C3 0.024(6) 0.016(5) 0.020(5) -0.004(4) 0.003(4) 0.008(4)
C12 0.032(7) 0.004(5) 0.039(6) -0.003(4) 0.009(5) 0.007(5)
C19 0.030(8) 0.076(10) 0.065(8) 0.026(8) 0.031(7) 0.020(7)
N7 0.024(6) 0.028(5) 0.029(4) -0.005(4) 0.007(4) 0.009(5)
O13 0.020(4) 0.024(4) 0.035(4) 0.006(3) -0.002(3) 0.009(3)
O14 0.030(5) 0.044(5) 0.046(5) -0.003(4) 0.001(4) 0.002(4)
O12 0.074(7) 0.015(4) 0.058(5) 0.019(4) 0.023(5) 0.003(4)
C18 0.019(6) 0.029(6) 0.034(6) 0.005(5) 0.006(5) 0.008(5)

loop_
_atom_type_symbol
_atom_type_description
_atom_type_scat_dispersion_real
_atom_type_scat_dispersion_imag
_atom_type_scat_source
C C 0.0033 0.0016 'International Tables Vol C Tables 4.2.6.8 and 6.1.1.4'
H H 0.0000 0.0000 'International Tables Vol C Tables 4.2.6.8 and 6.1.1.4'
N N 0.0061 0.0033 'International Tables Vol C Tables 4.2.6.8 and 6.1.1.4'
O O 0.0106 0.0060 'International Tables Vol C Tables 4.2.6.8 and 6.1.1.4'
Ho Ho -0.2175 4.6783 'International Tables Vol C Tables 4.2.6.8 and 6.1.1.4'

loop_
_geom_angle_atom_site_label_1
_geom_angle_atom_site_label_2
_geom_angle_atom_site_label_3
_geom_angle
O3 Ho1 O2 137.7(2)
O3 Ho1 O4 73.3(2)
O2 Ho1 O4 140.2(2)
O3 Ho1 O1 142.3(2)
O2 Ho1 O1 73.2(2)
O4 Ho1 O1 70.0(2)
O3 Ho1 O5 86.1(2)
O2 Ho1 O5 80.1(2)
O4 Ho1 O5 78.3(2)
O1 Ho1 O5 78.2(2)
O3 Ho1 O9 83.4(2)
O2 Ho1 O9 122.8(2)
O4 Ho1 O9 76.0(2)
O1 Ho1 O9 96.0(2)
O5 Ho1 O9 154.1(2)
O3 Ho1 O6 72.1(2)
O2 Ho1 O6 84.1(2)
O4 Ho1 O6 135.4(2)
O1 Ho1 O6 143.8(2)
O5 Ho1 O6 125.8(2)
O9 Ho1 O6 72.8(2)
O3 Ho1 O10 127.2(2)
O2 Ho1 O10 71.4(2)
O4 Ho1 O10 113.0(2)
O1 Ho1 O10 76.6(2)
O5 Ho1 O10 146.3(2)
O9 Ho1 O10 51.6(2)
O6 Ho1 O10 69.5(2)
O3 Ho1 O7 70.8(2)
O2 Ho1 O7 66.9(2)
O4 Ho1 O7 136.0(2)
O1 Ho1 O7 134.6(2)
O5 Ho1 O7 74.6(2)
O9 Ho1 O7 123.3(2)
O6 Ho1 O7 51.7(2)
O10 Ho1 O7 108.9(2)
N6 O9 Ho1 97.4(5)
N5 O7 Ho1 94.2(5)
C4 O2 Ho1 133.9(6)
C11 O3 Ho1 136.7(7)
C13 O4 Ho1 134.6(6)
C5 N1 C4 126.8(8)
C5 N1 H5 116.6
C4 N1 H5 116.6
C19 O5 Ho1 131.4(7)
C19 O5 H24 93(7)
Ho1 O5 H24 127(7)
C14 N4 C18 122.3(9)
C14 N4 H20 118(7)
C18 N4 H20 119(7)
C2 O1 Ho1 133.9(7)
C14 N3 C13 127.2(8)
C14 N3 H15 116.4
C13 N3 H15 116.4
O11 N6 O10 122.6(9)
O11 N6 O9 122.1(9)
O10 N6 O9 115.3(7)
N6 O10 Ho1 94.7(5)
N5 O6 Ho1 96.0(6)
O4 C13 C12 126.4(9)
O4 C13 N3 116.4(9)
C12 C13 N3 117.0(8)
C11 C10 H12 109.5
C11 C10 H13 109.5
H12 C10 H13 109.5
C11 C10 H11 109.5
H12 C10 H11 109.5
H13 C10 H11 109.5
N4 C14 N3 120.7(9)
N4 C14 C15 118.7(10)
N3 C14 C15 120.5(9)
O3 C11 C12 125.7(9)
O3 C11 C10 115.9(9)
C12 C11 C10 118.4(9)
C9 N2 C5 122.4(9)
C9 N2 H10 120(7)
C5 N2 H10 115(7)
N1 C5 N2 119.1(9)
N1 C5 C6 123.0(9)
N2 C5 C6 117.9(9)
O2 C4 N1 118.2(9)
O2 C4 C3 125.0(9)
N1 C4 C3 116.8(9)
O1 C2 C3 127.1(10)
O1 C2 C1 116.7(9)
C3 C2 C1 116.2(9)
O8 N5 O7 122.6(8)
O8 N5 O6 120.4(9)
O7 N5 O6 116.9(8)
C9 C8 C7 117.9(10)
C9 C8 H8 121.0
C7 C8 H8 121.0
C16 C15 C14 118.4(10)
C16 C15 H16 120.8
C14 C15 H16 120.8
C18 C17 C16 117.5(10)
C18 C17 H18 121.2
C16 C17 H18 121.2
C6 C7 C8 121.2(10)
C6 C7 H7 119.4
C8 C7 H7 119.4
N2 C9 C8 120.7(10)
N2 C9 H9 119.7
C8 C9 H9 119.7
C15 C16 C17 121.9(10)
C15 C16 H17 119.1
C17 C16 H17 119.1
C2 C1 H1 109.5
C2 C1 H2 109.5
H1 C1 H2 109.5
C2 C1 H3 109.5
H1 C1 H3 109.5
H2 C1 H3 109.5
C7 C6 C5 119.9(9)
C7 C6 H6 120.0
C5 C6 H6 120.0
C4 C3 C2 122.0(9)
C4 C3 H4 119.0
C2 C3 H4 119.0
C11 C12 C13 122.7(9)
C11 C12 H14 118.6
C13 C12 H14 118.6
O5 C19 H23 109.5
O5 C19 H21 109.5
H23 C19 H21 109.5
O5 C19 H22 109.5
H23 C19 H22 109.5
H21 C19 H22 109.5
O12 N7 O14 121.3(9)
O12 N7 O13 119.6(9)
O14 N7 O13 119.1(9)
C17 C18 N4 121.2(10)
C17 C18 H19 119.4
N4 C18 H19 119.4

loop_
_geom_bond_atom_site_label_1
_geom_bond_atom_site_label_2
_geom_bond_distance
Ho1 O3 2.304(6)
Ho1 O2 2.316(6)
Ho1 O4 2.336(6)
Ho1 O1 2.342(7)
Ho1 O5 2.362(7)
Ho1 O9 2.441(6)
Ho1 O6 2.486(7)
Ho1 O10 2.506(6)
Ho1 O7 2.524(7)
O9 N6 1.282(10)
O7 N5 1.279(10)
O2 C4 1.276(11)
O3 C11 1.266(11)
O4 C13 1.277(10)
N1 C5 1.362(11)
N1 C4 1.389(12)
N1 H5 0.8800
O5 C19 1.378(13)
O5 H24 0.837(10)
N4 C14 1.346(12)
N4 C18 1.359(12)
N4 H20 0.881(10)
O1 C2 1.261(11)
N3 C14 1.369(13)
N3 C13 1.405(12)
N3 H15 0.8800
N6 O11 1.222(10)
N6 O10 1.268(10)
O6 N5 1.282(10)
C13 C12 1.389(13)
C10 C11 1.527(13)
C10 H12 0.9800
C10 H13 0.9800
C10 H11 0.9800
O8 N5 1.221(11)
C14 C15 1.411(13)
C11 C12 1.388(14)
N2 C9 1.340(13)
N2 C5 1.367(12)
N2 H10 0.879(10)
C5 C6 1.379(13)
C4 C3 1.402(13)
C2 C3 1.405(13)
C2 C1 1.527(14)
C8 C9 1.365(14)
C8 C7 1.386(13)
C8 H8 0.9500
C15 C16 1.363(14)
C15 H16 0.9500
C17 C18 1.351(14)
C17 C16 1.407(14)
C17 H18 0.9500
C7 C6 1.363(14)
C7 H7 0.9500
C9 H9 0.9500
C16 H17 0.9500
C1 H1 0.9800
C1 H2 0.9800
C1 H3 0.9800
C6 H6 0.9500
C3 H4 0.9500
C12 H14 0.9500
C19 H23 0.9800
C19 H21 0.9800
C19 H22 0.9800
N7 O12 1.244(10)
N7 O14 1.250(11)
N7 O13 1.272(10)
C18 H19 0.9500
